data_1546980
loop_
_publ_author_name
'Mutoh, Yuichiro'
'Mohara, Yusei'
'Saito, Shinichi'

_publ_section_title
;
 (Z)-Selective Hydrosilylation of Terminal Alkynes with HSiMe(OSiMe3)2
 Catalyzed by a Ruthenium Complex Containing an N-Heterocyclic Carbene.
;
_journal_issue 19
_journal_name_full 'Organic letters'
_journal_page_first 5204
_journal_page_last 5207
_journal_paper_doi 10.1021/acs.orglett.7b02477
_journal_volume 19
_journal_year 2017
_chemical_formula_sum 'C40 H60 Cl N2 O P Ru'
_chemical_formula_weight 752.39
_space_group_crystal_system monoclinic
_space_group_IT_number 14
_space_group_name_Hall '-P 2yn'
_space_group_name_H-M_alt 'P 1 21/n 1'
_symmetry_cell_setting monoclinic
_symmetry_space_group_name_Hall '-P 2yn'
_symmetry_space_group_name_H-M 'P 1 21/n 1'
_atom_sites_solution_hydrogens mixed
_audit_creation_method SHELXL-2014/7
_cell_angle_alpha 90
_cell_angle_beta 103.2350(10)
_cell_angle_gamma 90
_cell_formula_units_Z 4
_cell_length_a 12.1942(14)
_cell_length_b 17.651(2)
_cell_length_c 18.374(2)
_cell_measurement_reflns_used 7158
_cell_measurement_temperature 100(2)
_cell_measurement_theta_max 28.25
_cell_measurement_theta_min 2.16
_cell_volume 3849.8(7)
_computing_cell_refinement 'Bruker SAINT'
_computing_data_collection 'Bruker APEX2'
_computing_data_reduction 'Bruker SAINT'
_computing_molecular_graphics 'Yadokari-XG 2009 (Wakita Nemoto et al., 2009)'
_computing_publication_material 'Yadokari-XG 2009 (Wakita,Nemoto et al., 2009)'
_computing_structure_refinement 'SHELXL-2014/7 (Sheldrick, 2014)'
_computing_structure_solution 'SHELXT (Sheldrick, 2015)'
_diffrn_ambient_temperature 100(2)
_diffrn_measured_fraction_theta_full 0.997
_diffrn_measured_fraction_theta_max 0.975
_diffrn_measurement_device_type 'Bruker APEX-II CCD'
_diffrn_measurement_method '\f and \w scans'
_diffrn_radiation_type MoK\a
_diffrn_radiation_wavelength 0.71073
_diffrn_reflns_av_R_equivalents 0.0357
_diffrn_reflns_av_unetI/netI 0.0486
_diffrn_reflns_Laue_measured_fraction_full 0.997
_diffrn_reflns_Laue_measured_fraction_max 0.975
_diffrn_reflns_limit_h_max 13
_diffrn_reflns_limit_h_min -15
_diffrn_reflns_limit_k_max 22
_diffrn_reflns_limit_k_min -15
_diffrn_reflns_limit_l_max 23
_diffrn_reflns_limit_l_min -20
_diffrn_reflns_number 20970
_diffrn_reflns_point_group_measured_fraction_full 0.997
_diffrn_reflns_point_group_measured_fraction_max 0.975
_diffrn_reflns_theta_full 25.242
_diffrn_reflns_theta_max 27.499
_diffrn_reflns_theta_min 1.621
_exptl_absorpt_coefficient_mu 0.550
_exptl_absorpt_correction_T_max 0.947
_exptl_absorpt_correction_T_min 0.679
_exptl_absorpt_correction_type multi-scan
_exptl_absorpt_process_details 'SADABS 2015/4'
_exptl_crystal_colour orange
_exptl_crystal_density_diffrn 1.298
_exptl_crystal_description prism
_exptl_crystal_F_000 1592
_exptl_crystal_size_max 0.220
_exptl_crystal_size_mid 0.100
_exptl_crystal_size_min 0.100
_refine_diff_density_max 0.505
_refine_diff_density_min -0.498
_refine_diff_density_rms 0.071
_refine_ls_extinction_method none
_refine_ls_goodness_of_fit_ref 1.022
_refine_ls_hydrogen_treatment mixed
_refine_ls_matrix_type full
_refine_ls_number_parameters 454
_refine_ls_number_reflns 8621
_refine_ls_number_restraints 0
_refine_ls_restrained_S_all 1.022
_refine_ls_R_factor_all 0.0415
_refine_ls_R_factor_gt 0.0324
_refine_ls_shift/su_max 0.001
_refine_ls_shift/su_mean 0.000
_refine_ls_structure_factor_coef Fsqd
_refine_ls_weighting_details 'w=1/[\s^2^(Fo^2^)+(0.0362P)^2^+0.5811P] where P=(Fo^2^+2Fc^2^)/3'
_refine_ls_weighting_scheme calc
_refine_ls_wR_factor_gt 0.0742
_refine_ls_wR_factor_ref 0.0782
_reflns_Friedel_coverage 0.000
_reflns_number_gt 7284
_reflns_number_total 8621
_reflns_threshold_expression 'I > 2\s(I)'
_cod_data_source_file ol7b02477_si_002.cif
_cod_data_source_block RuHCl(CO)(H2IMes)(Pcy3)
_cod_depositor_comments
;
The following automatic conversions were performed:

'_symmetry_cell_setting' value 'Monoclinic' changed to 'monoclinic'
according to
/home/data/users/saulius/crontab/automatic-downloads/rss-feeds/ACS/lib/dictionaries/cif_core.dic
dictionary named 'cif_core.dic' version 2.4.2 from 2011-04-26.

Automatic conversion script
Id: cif_fix_values 4973 2017-02-22 13:04:09Z antanas 

 Adding full bibliography for 1546978--1546980.cif.
;
_cod_original_cell_volume 3849.7(8)
_cod_original_sg_symbol_H-M P2(1)/n
_cod_database_code 1546980
_shelx_shelxl_version_number 2014/7
_shelx_space_group_comment
;
The symmetry employed for this shelxl refinement is uniquely defined
by the following loop, which should always be used as a source of
symmetry information in preference to the above space-group names.
They are only intended as comments.
;
_shelx_estimated_absorpt_t_min 0.888
_shelx_estimated_absorpt_t_max 0.947

loop_
_space_group_symop_operation_xyz
'x, y, z'
'-x+1/2, y+1/2, -z+1/2'
'-x, -y, -z'
'x-1/2, -y-1/2, z-1/2'

loop_
_atom_site_label
_atom_site_type_symbol
_atom_site_fract_x
_atom_site_fract_y
_atom_site_fract_z
_atom_site_U_iso_or_equiv
_atom_site_adp_type
_atom_site_occupancy
_atom_site_site_symmetry_order
_atom_site_calc_flag
_atom_site_refinement_flags_posn
_atom_site_refinement_flags_adp
_atom_site_refinement_flags_occupancy
_atom_site_disorder_assembly
_atom_site_disorder_group
Ru1 Ru 0.45807(2) 0.26183(2) 0.53709(2) 0.01175(6) Uani 1 1 d . . . . .
H1 H 0.4143(18) 0.1937(13) 0.4739(13) 0.030(6) Uiso 1 1 d . . . . .
Cl1A Cl 0.49583(12) 0.16775(9) 0.63642(10) 0.0188(7) Uani 0.656(10) 1 d . . P A 1
C1A C 0.4279(5) 0.3269(4) 0.4594(4) 0.0259(13) Uani 0.656(10) 1 d . . P A 1
O1A O 0.4083(5) 0.3650(4) 0.4092(4) 0.0351(14) Uani 0.656(10) 1 d . . P A 1
Cl1B Cl 0.4199(2) 0.3521(2) 0.4362(2) 0.0242(12) Uani 0.344(10) 1 d . . P A 2
C1B C 0.4852(8) 0.1936(7) 0.6105(8) 0.017(2) Uani 0.344(10) 1 d . . P A 2
O1B O 0.4978(9) 0.1457(7) 0.6566(7) 0.025(2) Uani 0.344(10) 1 d . . P A 2
C2 C 0.62503(15) 0.25557(11) 0.52828(12) 0.0151(4) Uani 1 1 d . . . . .
P1 P 0.27450(4) 0.27860(3) 0.55774(3) 0.01258(11) Uani 1 1 d . . . . .
N1 N 0.70972(12) 0.28875(10) 0.57838(10) 0.0182(4) Uani 1 1 d . . . . .
C3 C 0.81776(15) 0.28633(13) 0.55536(13) 0.0231(5) Uani 1 1 d . . . . .
H3 H 0.8799 0.2694 0.5969 0.028 Uiso 1 1 calc R U . . .
H3A H 0.8369 0.3364 0.5373 0.028 Uiso 1 1 calc R U . . .
C4 C 0.79345(15) 0.22825(13) 0.49223(13) 0.0231(5) Uani 1 1 d . . . . .
H4 H 0.8202 0.2460 0.4482 0.028 Uiso 1 1 calc R U . . .
H4A H 0.8286 0.1787 0.5087 0.028 Uiso 1 1 calc R U . . .
N2 N 0.66954(12) 0.22364(9) 0.47593(10) 0.0161(4) Uani 1 1 d . . . . .
C5 C 0.69997(15) 0.33851(12) 0.63829(12) 0.0181(4) Uani 1 1 d . . . . .
C6 C 0.73269(15) 0.31115(12) 0.71185(12) 0.0208(5) Uani 1 1 d . . . . .
C7 C 0.73209(17) 0.36197(14) 0.76942(13) 0.0275(5) Uani 1 1 d . . . . .
H7 H 0.7537 0.3445 0.8196 0.033 Uiso 1 1 calc R U . . .
C8 C 0.70117(17) 0.43722(14) 0.75641(14) 0.0285(5) Uani 1 1 d . . . . .
C9 C 0.66987(16) 0.46233(13) 0.68328(14) 0.0274(5) Uani 1 1 d . . . . .
H9 H 0.6468 0.5135 0.6738 0.033 Uiso 1 1 calc R U . . .
C10 C 0.67127(15) 0.41456(12) 0.62314(12) 0.0214(5) Uani 1 1 d . . . . .
C11 C 0.77076(18) 0.23023(13) 0.72782(14) 0.0283(5) Uani 1 1 d . . . . .
H11 H 0.7083 0.1958 0.7071 0.042 Uiso 1 1 calc R U . . .
H11A H 0.7946 0.2226 0.7820 0.042 Uiso 1 1 calc R U . . .
H11B H 0.8341 0.2197 0.7048 0.042 Uiso 1 1 calc R U . . .
C12 C 0.7071(2) 0.49165(16) 0.82112(16) 0.0439(7) Uani 1 1 d . . . . .
H12 H 0.6889 0.4646 0.8634 0.066 Uiso 1 1 calc R U . . .
H12A H 0.6530 0.5329 0.8056 0.066 Uiso 1 1 calc R U . . .
H12B H 0.7833 0.5127 0.8362 0.066 Uiso 1 1 calc R U . . .
C13 C 0.64937(19) 0.44636(14) 0.54505(13) 0.0325(6) Uani 1 1 d . . . . .
H13 H 0.6108 0.4952 0.5436 0.049 Uiso 1 1 calc R U . . .
H13A H 0.6020 0.4111 0.5103 0.049 Uiso 1 1 calc R U . . .
H13B H 0.7211 0.4534 0.5305 0.049 Uiso 1 1 calc R U . . .
C14 C 0.61232(14) 0.17892(11) 0.41305(11) 0.0155(4) Uani 1 1 d . . . . .
C15 C 0.58716(15) 0.21229(12) 0.34266(12) 0.0193(4) Uani 1 1 d . . . . .
C16 C 0.53969(16) 0.16647(13) 0.28170(12) 0.0241(5) Uani 1 1 d . . . . .
H16 H 0.5205 0.1884 0.2332 0.029 Uiso 1 1 calc R U . . .
C17 C 0.51957(16) 0.08967(13) 0.28982(13) 0.0240(5) Uani 1 1 d . . . . .
C18 C 0.54594(16) 0.05879(12) 0.36114(13) 0.0243(5) Uani 1 1 d . . . . .
H18 H 0.5315 0.0066 0.3673 0.029 Uiso 1 1 calc R U . . .
C19 C 0.59269(15) 0.10167(12) 0.42371(12) 0.0192(4) Uani 1 1 d . . . . .
C20 C 0.61235(18) 0.29423(13) 0.33067(14) 0.0274(5) Uani 1 1 d . . . . .
H20 H 0.6918 0.2996 0.3292 0.041 Uiso 1 1 calc R U . . .
H20A H 0.5969 0.3247 0.3717 0.041 Uiso 1 1 calc R U . . .
H20B H 0.5648 0.3117 0.2832 0.041 Uiso 1 1 calc R U . . .
C21 C 0.47380(19) 0.04197(16) 0.22191(14) 0.0378(7) Uani 1 1 d . . . . .
H21 H 0.4596 -0.0095 0.2375 0.057 Uiso 1 1 calc R U . . .
H21A H 0.5287 0.0402 0.1905 0.057 Uiso 1 1 calc R U . . .
H21B H 0.4032 0.0641 0.1935 0.057 Uiso 1 1 calc R U . . .
C22 C 0.62148(18) 0.06720(12) 0.50057(13) 0.0263(5) Uani 1 1 d . . . . .
H22 H 0.6124 0.0121 0.4966 0.039 Uiso 1 1 calc R U . . .
H22A H 0.5711 0.0877 0.5303 0.039 Uiso 1 1 calc R U . . .
H22B H 0.6997 0.0794 0.5249 0.039 Uiso 1 1 calc R U . . .
C23 C 0.27894(15) 0.34185(11) 0.63854(11) 0.0164(4) Uani 1 1 d . . . . .
H23 H 0.1997 0.3504 0.6430 0.020 Uiso 1 1 calc R U . . .
C24 C 0.3286(2) 0.41896(13) 0.62437(15) 0.0338(6) Uani 1 1 d . . . . .
H24 H 0.4068 0.4119 0.6188 0.041 Uiso 1 1 calc R U . . .
H24A H 0.2839 0.4408 0.5772 0.041 Uiso 1 1 calc R U . . .
C25 C 0.3282(3) 0.47365(15) 0.68868(17) 0.0502(8) Uani 1 1 d . . . . .
H25 H 0.3629 0.5223 0.6791 0.060 Uiso 1 1 calc R U . . .
H25A H 0.2496 0.4839 0.6917 0.060 Uiso 1 1 calc R U . . .
C26 C 0.3928(2) 0.44086(16) 0.76228(16) 0.0461(8) Uani 1 1 d . . . . .
H26 H 0.3881 0.4761 0.8034 0.055 Uiso 1 1 calc R U . . .
H26A H 0.4732 0.4355 0.7610 0.055 Uiso 1 1 calc R U . . .
C27 C 0.34654(19) 0.36400(15) 0.77757(14) 0.0329(6) Uani 1 1 d . . . . .
H27 H 0.2690 0.3702 0.7847 0.039 Uiso 1 1 calc R U . . .
H27A H 0.3936 0.3427 0.8242 0.039 Uiso 1 1 calc R U . . .
C28 C 0.34518(18) 0.30919(13) 0.71301(12) 0.0271(5) Uani 1 1 d . . . . .
H28 H 0.3105 0.2607 0.7231 0.033 Uiso 1 1 calc R U . . .
H28A H 0.4235 0.2986 0.7095 0.033 Uiso 1 1 calc R U . . .
C29 C 0.20847(14) 0.19095(10) 0.58334(11) 0.0129(4) Uani 1 1 d . . . . .
H29 H 0.2566 0.1751 0.6326 0.011(5) Uiso 1 1 calc R . . . .
C30 C 0.09004(15) 0.20085(11) 0.59695(12) 0.0159(4) Uani 1 1 d . . . . .
H30 H 0.0914 0.2413 0.6345 0.019 Uiso 1 1 calc R U . . .
H30A H 0.0379 0.2168 0.5499 0.019 Uiso 1 1 calc R U . . .
C31 C 0.04660(16) 0.12752(11) 0.62466(12) 0.0190(4) Uani 1 1 d . . . . .
H31 H 0.0946 0.1137 0.6740 0.023 Uiso 1 1 calc R U . . .
H31A H -0.0312 0.1352 0.6307 0.023 Uiso 1 1 calc R U . . .
C32 C 0.04811(16) 0.06396(11) 0.56931(12) 0.0190(4) Uani 1 1 d . . . . .
H32 H -0.0034 0.0766 0.5209 0.023 Uiso 1 1 calc R U . . .
H32A H 0.0210 0.0166 0.5881 0.023 Uiso 1 1 calc R U . . .
C33 C 0.16689(16) 0.05191(11) 0.55783(13) 0.0216(5) Uani 1 1 d . . . . .
H33 H 0.1659 0.0109 0.5209 0.026 Uiso 1 1 calc R U . . .
H33A H 0.2173 0.0361 0.6056 0.026 Uiso 1 1 calc R U . . .
C34 C 0.21228(16) 0.12443(11) 0.53014(12) 0.0189(4) Uani 1 1 d . . . . .
H34 H 0.1668 0.1370 0.4797 0.023 Uiso 1 1 calc R U . . .
H34A H 0.2910 0.1161 0.5261 0.023 Uiso 1 1 calc R U . . .
C35 C 0.17319(15) 0.32812(11) 0.48105(11) 0.0171(4) Uani 1 1 d . . . . .
H35 H 0.2179 0.3701 0.4655 0.020 Uiso 1 1 calc R U . . .
C36 C 0.07000(16) 0.36759(13) 0.49931(13) 0.0232(5) Uani 1 1 d . . . . .
H36 H 0.0199 0.3292 0.5140 0.028 Uiso 1 1 calc R U . . .
H36A H 0.0951 0.4027 0.5419 0.028 Uiso 1 1 calc R U . . .
C37 C 0.00477(17) 0.41193(14) 0.43096(13) 0.0301(6) Uani 1 1 d . . . . .
H37 H -0.0638 0.4341 0.4426 0.036 Uiso 1 1 calc R U . . .
H37A H 0.0522 0.4541 0.4202 0.036 Uiso 1 1 calc R U . . .
C38 C -0.02886(17) 0.36202(14) 0.36232(14) 0.0325(6) Uani 1 1 d . . . . .
H38 H -0.0673 0.3931 0.3191 0.039 Uiso 1 1 calc R U . . .
H38A H -0.0824 0.3228 0.3711 0.039 Uiso 1 1 calc R U . . .
C39 C 0.07380(17) 0.32404(14) 0.34443(13) 0.0286(5) Uani 1 1 d . . . . .
H39 H 0.1241 0.3631 0.3311 0.034 Uiso 1 1 calc R U . . .
H39A H 0.0496 0.2899 0.3010 0.034 Uiso 1 1 calc R U . . .
C40 C 0.13773(16) 0.27860(12) 0.41144(12) 0.0226(5) Uani 1 1 d . . . . .
H40 H 0.2056 0.2558 0.3993 0.027 Uiso 1 1 calc R U . . .
H40A H 0.0893 0.2369 0.4219 0.027 Uiso 1 1 calc R U . . .

loop_
_atom_site_aniso_label
_atom_site_aniso_U_11
_atom_site_aniso_U_22
_atom_site_aniso_U_33
_atom_site_aniso_U_23
_atom_site_aniso_U_13
_atom_site_aniso_U_12
Ru1 0.00785(8) 0.01270(8) 0.01452(10) -0.00059(6) 0.00220(6) -0.00006(5)
Cl1A 0.0144(5) 0.0218(14) 0.0201(15) 0.0035(9) 0.0038(7) 0.0013(7)
C1A 0.0165(19) 0.032(4) 0.031(4) 0.002(2) 0.009(2) 0.005(2)
O1A 0.029(2) 0.043(3) 0.037(4) 0.018(2) 0.014(2) 0.0094(16)
Cl1B 0.0136(12) 0.029(2) 0.032(3) 0.0184(17) 0.0100(16) 0.0054(12)
C1B 0.009(3) 0.023(6) 0.021(6) -0.008(4) 0.006(4) -0.004(4)
O1B 0.026(3) 0.024(5) 0.023(5) 0.010(3) 0.005(3) 0.001(3)
C2 0.0122(9) 0.0152(9) 0.0176(11) 0.0014(8) 0.0028(7) -0.0002(7)
P1 0.0091(2) 0.0128(2) 0.0158(3) -0.0014(2) 0.00276(18) 0.00004(17)
N1 0.0087(7) 0.0254(9) 0.0206(10) -0.0067(8) 0.0037(6) -0.0009(7)
C3 0.0097(9) 0.0325(12) 0.0288(13) -0.0104(10) 0.0077(8) -0.0039(8)
C4 0.0109(9) 0.0346(13) 0.0249(13) -0.0060(10) 0.0060(8) -0.0009(8)
N2 0.0097(7) 0.0213(9) 0.0177(10) -0.0036(7) 0.0037(6) -0.0007(6)
C5 0.0087(8) 0.0245(11) 0.0217(12) -0.0084(9) 0.0043(7) -0.0029(8)
C6 0.0137(9) 0.0264(11) 0.0222(12) -0.0028(9) 0.0040(8) -0.0045(8)
C7 0.0238(11) 0.0378(13) 0.0208(13) -0.0023(10) 0.0050(9) -0.0093(10)
C8 0.0230(11) 0.0333(13) 0.0313(14) -0.0138(11) 0.0103(9) -0.0072(9)
C9 0.0184(10) 0.0231(11) 0.0392(15) -0.0091(11) 0.0034(9) 0.0009(9)
C10 0.0117(9) 0.0250(11) 0.0263(13) -0.0045(10) 0.0017(8) -0.0009(8)
C11 0.0229(11) 0.0293(12) 0.0312(14) 0.0022(10) 0.0035(9) -0.0044(9)
C12 0.0457(15) 0.0487(17) 0.0403(17) -0.0255(14) 0.0159(12) -0.0104(13)
C13 0.0317(12) 0.0282(12) 0.0333(15) 0.0013(11) -0.0014(10) 0.0058(10)
C14 0.0107(8) 0.0203(10) 0.0157(11) -0.0049(8) 0.0036(7) 0.0008(7)
C15 0.0128(9) 0.0248(11) 0.0218(12) 0.0015(9) 0.0074(8) 0.0044(8)
C16 0.0154(9) 0.0388(13) 0.0174(12) -0.0017(10) 0.0024(8) 0.0065(9)
C17 0.0122(9) 0.0343(12) 0.0250(13) -0.0136(10) 0.0030(8) 0.0017(9)
C18 0.0171(10) 0.0187(10) 0.0371(14) -0.0081(10) 0.0057(9) -0.0004(8)
C19 0.0140(9) 0.0211(10) 0.0230(12) -0.0010(9) 0.0052(8) 0.0044(8)
C20 0.0288(11) 0.0276(12) 0.0279(14) 0.0047(10) 0.0110(10) 0.0018(10)
C21 0.0236(11) 0.0523(16) 0.0344(15) -0.0234(13) -0.0001(10) 0.0042(11)
C22 0.0310(11) 0.0205(11) 0.0285(14) 0.0045(10) 0.0091(10) 0.0036(9)
C23 0.0131(9) 0.0162(10) 0.0210(12) -0.0047(8) 0.0060(8) -0.0020(7)
C24 0.0480(14) 0.0211(12) 0.0363(15) -0.0094(11) 0.0179(11) -0.0150(11)
C25 0.076(2) 0.0244(13) 0.056(2) -0.0207(14) 0.0274(16) -0.0198(14)
C26 0.0414(14) 0.0524(18) 0.0484(19) -0.0344(15) 0.0183(13) -0.0224(13)
C27 0.0270(11) 0.0460(15) 0.0248(14) -0.0167(12) 0.0043(10) -0.0018(11)
C28 0.0263(11) 0.0310(12) 0.0211(13) -0.0086(10) -0.0007(9) 0.0036(9)
C29 0.0099(8) 0.0141(9) 0.0145(11) 0.0003(8) 0.0028(7) -0.0013(7)
C30 0.0131(9) 0.0140(10) 0.0215(12) -0.0013(8) 0.0057(8) 0.0000(7)
C31 0.0174(9) 0.0185(10) 0.0219(12) 0.0012(9) 0.0060(8) -0.0037(8)
C32 0.0179(9) 0.0156(10) 0.0227(12) 0.0000(9) 0.0030(8) -0.0040(8)
C33 0.0183(9) 0.0141(10) 0.0313(13) -0.0043(9) 0.0035(9) -0.0006(8)
C34 0.0158(9) 0.0171(10) 0.0248(12) -0.0059(9) 0.0065(8) -0.0026(8)
C35 0.0127(9) 0.0200(10) 0.0192(12) 0.0028(9) 0.0049(8) 0.0013(7)
C36 0.0174(9) 0.0258(11) 0.0285(13) 0.0103(10) 0.0100(9) 0.0084(8)
C37 0.0185(10) 0.0333(13) 0.0385(15) 0.0180(11) 0.0069(10) 0.0095(9)
C38 0.0177(10) 0.0363(14) 0.0383(15) 0.0187(12) -0.0043(10) -0.0005(9)
C39 0.0251(11) 0.0349(13) 0.0220(13) 0.0055(10) -0.0027(9) -0.0036(10)
C40 0.0165(10) 0.0273(12) 0.0221(13) 0.0027(9) 0.0006(8) 0.0002(8)

loop_
_atom_type_symbol
_atom_type_description
_atom_type_scat_dispersion_real
_atom_type_scat_dispersion_imag
_atom_type_scat_source
C C 0.0033 0.0016 'International Tables Vol C Tables 4.2.6.8 and 6.1.1.4'
H H 0.0000 0.0000 'International Tables Vol C Tables 4.2.6.8 and 6.1.1.4'
N N 0.0061 0.0033 'International Tables Vol C Tables 4.2.6.8 and 6.1.1.4'
O O 0.0106 0.0060 'International Tables Vol C Tables 4.2.6.8 and 6.1.1.4'
P P 0.1023 0.0942 'International Tables Vol C Tables 4.2.6.8 and 6.1.1.4'
Cl Cl 0.1484 0.1585 'International Tables Vol C Tables 4.2.6.8 and 6.1.1.4'
Ru Ru -1.2594 0.8363 'International Tables Vol C Tables 4.2.6.8 and 6.1.1.4'

loop_
_geom_angle_atom_site_label_1
_geom_angle_atom_site_label_2
_geom_angle_atom_site_label_3
_geom_angle
C1B Ru1 C2 90.4(3)
C1A Ru1 C2 89.9(2)
C1B Ru1 P1 89.0(3)
C1A Ru1 P1 91.0(2)
C2 Ru1 P1 173.79(6)
C1B Ru1 Cl1B 178.9(4)
C2 Ru1 Cl1B 89.74(9)
P1 Ru1 Cl1B 90.99(8)
C1A Ru1 Cl1A 176.5(2)
C2 Ru1 Cl1A 90.09(6)
P1 Ru1 Cl1A 89.35(4)
C1B Ru1 H1 90.8(9)
C1A Ru1 H1 86.2(8)
C2 Ru1 H1 94.0(7)
P1 Ru1 H1 92.2(7)
Cl1B Ru1 H1 88.1(8)
Cl1A Ru1 H1 90.3(8)
O1A C1A Ru1 177.3(8)
O1B C1B Ru1 175.8(12)
N2 C2 N1 107.53(16)
N2 C2 Ru1 130.21(14)
N1 C2 Ru1 122.22(15)
C23 P1 C29 103.58(9)
C23 P1 C35 102.49(9)
C29 P1 C35 109.37(9)
C23 P1 Ru1 110.39(6)
C29 P1 Ru1 114.64(6)
C35 P1 Ru1 115.06(7)
C2 N1 C5 127.17(16)
C2 N1 C3 112.73(17)
C5 N1 C3 118.34(15)
N1 C3 C4 101.94(15)
N1 C3 H3 111.4
C4 C3 H3 111.4
N1 C3 H3A 111.4
C4 C3 H3A 111.4
H3 C3 H3A 109.2
N2 C4 C3 101.73(16)
N2 C4 H4 111.4
C3 C4 H4 111.4
N2 C4 H4A 111.4
C3 C4 H4A 111.4
H4 C4 H4A 109.3
C2 N2 C14 127.44(15)
C2 N2 C4 113.45(16)
C14 N2 C4 118.62(16)
C10 C5 C6 121.6(2)
C10 C5 N1 119.72(19)
C6 C5 N1 118.22(19)
C7 C6 C5 117.5(2)
C7 C6 C11 121.2(2)
C5 C6 C11 121.3(2)
C8 C7 C6 122.4(2)
C8 C7 H7 118.8
C6 C7 H7 118.8
C9 C8 C7 118.6(2)
C9 C8 C12 120.8(2)
C7 C8 C12 120.6(2)
C8 C9 C10 121.7(2)
C8 C9 H9 119.1
C10 C9 H9 119.1
C9 C10 C5 118.1(2)
C9 C10 C13 119.9(2)
C5 C10 C13 121.9(2)
C6 C11 H11 109.5
C6 C11 H11A 109.5
H11 C11 H11A 109.5
C6 C11 H11B 109.5
H11 C11 H11B 109.5
H11A C11 H11B 109.5
C8 C12 H12 109.5
C8 C12 H12A 109.5
H12 C12 H12A 109.5
C8 C12 H12B 109.5
H12 C12 H12B 109.5
H12A C12 H12B 109.5
C10 C13 H13 109.5
C10 C13 H13A 109.5
H13 C13 H13A 109.5
C10 C13 H13B 109.5
H13 C13 H13B 109.5
H13A C13 H13B 109.5
C15 C14 C19 122.16(19)
C15 C14 N2 118.51(18)
C19 C14 N2 119.09(18)
C14 C15 C16 117.6(2)
C14 C15 C20 122.3(2)
C16 C15 C20 120.0(2)
C17 C16 C15 122.0(2)
C17 C16 H16 119.0
C15 C16 H16 119.0
C18 C17 C16 118.4(2)
C18 C17 C21 121.7(2)
C16 C17 C21 119.8(2)
C19 C18 C17 122.1(2)
C19 C18 H18 118.9
C17 C18 H18 118.9
C18 C19 C14 117.7(2)
C18 C19 C22 121.4(2)
C14 C19 C22 120.85(19)
C15 C20 H20 109.5
C15 C20 H20A 109.5
H20 C20 H20A 109.5
C15 C20 H20B 109.5
H20 C20 H20B 109.5
H20A C20 H20B 109.5
C17 C21 H21 109.5
C17 C21 H21A 109.5
H21 C21 H21A 109.5
C17 C21 H21B 109.5
H21 C21 H21B 109.5
H21A C21 H21B 109.5
C19 C22 H22 109.5
C19 C22 H22A 109.5
H22 C22 H22A 109.5
C19 C22 H22B 109.5
H22 C22 H22B 109.5
H22A C22 H22B 109.5
C28 C23 C24 109.68(18)
C28 C23 P1 113.72(14)
C24 C23 P1 109.83(15)
C28 C23 H23 107.8
C24 C23 H23 107.8
P1 C23 H23 107.8
C25 C24 C23 111.0(2)
C25 C24 H24 109.4
C23 C24 H24 109.4
C25 C24 H24A 109.4
C23 C24 H24A 109.4
H24 C24 H24A 108.0
C26 C25 C24 110.9(2)
C26 C25 H25 109.5
C24 C25 H25 109.5
C26 C25 H25A 109.5
C24 C25 H25A 109.5
H25 C25 H25A 108.1
C25 C26 C27 111.5(2)
C25 C26 H26 109.3
C27 C26 H26 109.3
C25 C26 H26A 109.3
C27 C26 H26A 109.3
H26 C26 H26A 108.0
C26 C27 C28 111.1(2)
C26 C27 H27 109.4
C28 C27 H27 109.4
C26 C27 H27A 109.4
C28 C27 H27A 109.4
H27 C27 H27A 108.0
C27 C28 C23 111.39(19)
C27 C28 H28 109.4
C23 C28 H28 109.4
C27 C28 H28A 109.4
C23 C28 H28A 109.4
H28 C28 H28A 108.0
C30 C29 C34 111.01(15)
C30 C29 P1 115.28(13)
C34 C29 P1 113.49(14)
C30 C29 H29 105.3
C34 C29 H29 105.3
P1 C29 H29 105.3
C31 C30 C29 111.67(16)
C31 C30 H30 109.3
C29 C30 H30 109.3
C31 C30 H30A 109.3
C29 C30 H30A 109.3
H30 C30 H30A 107.9
C32 C31 C30 110.16(17)
C32 C31 H31 109.6
C30 C31 H31 109.6
C32 C31 H31A 109.6
C30 C31 H31A 109.6
H31 C31 H31A 108.1
C31 C32 C33 110.69(16)
C31 C32 H32 109.5
C33 C32 H32 109.5
C31 C32 H32A 109.5
C33 C32 H32A 109.5
H32 C32 H32A 108.1
C32 C33 C34 110.93(16)
C32 C33 H33 109.5
C34 C33 H33 109.5
C32 C33 H33A 109.5
C34 C33 H33A 109.5
H33 C33 H33A 108.0
C33 C34 C29 111.27(17)
C33 C34 H34 109.4
C29 C34 H34 109.4
C33 C34 H34A 109.4
C29 C34 H34A 109.4
H34 C34 H34A 108.0
C40 C35 C36 110.63(16)
C40 C35 P1 112.09(14)
C36 C35 P1 118.69(15)
C40 C35 H35 104.7
C36 C35 H35 104.7
P1 C35 H35 104.7
C37 C36 C35 110.35(18)
C37 C36 H36 109.6
C35 C36 H36 109.6
C37 C36 H36A 109.6
C35 C36 H36A 109.6
H36 C36 H36A 108.1
C38 C37 C36 112.00(19)
C38 C37 H37 109.2
C36 C37 H37 109.2
C38 C37 H37A 109.2
C36 C37 H37A 109.2
H37 C37 H37A 107.9
C37 C38 C39 110.90(17)
C37 C38 H38 109.5
C39 C38 H38 109.5
C37 C38 H38A 109.5
C39 C38 H38A 109.5
H38 C38 H38A 108.0
C38 C39 C40 110.56(19)
C38 C39 H39 109.5
C40 C39 H39 109.5
C38 C39 H39A 109.5
C40 C39 H39A 109.5
H39 C39 H39A 108.1
C39 C40 C35 111.68(18)
C39 C40 H40 109.3
C35 C40 H40 109.3
C39 C40 H40A 109.3
C35 C40 H40A 109.3
H40 C40 H40A 107.9

loop_
_geom_bond_atom_site_label_1
_geom_bond_atom_site_label_2
_geom_bond_distance
Ru1 C1B 1.782(15)
Ru1 C1A 1.804(8)
Ru1 C2 2.0820(19)
Ru1 P1 2.3729(5)
Ru1 Cl1B 2.407(3)
Ru1 Cl1A 2.4321(17)
Ru1 H1 1.67(2)
C1A O1A 1.122(14)
C1B O1B 1.18(2)
C2 N2 1.333(3)
C2 N1 1.350(2)
P1 C23 1.848(2)
P1 C29 1.8537(19)
P1 C35 1.8651(19)
N1 C5 1.434(3)
N1 C3 1.474(2)
C3 C4 1.525(3)
C3 H3 0.9900
C3 H3A 0.9900
C4 N2 1.474(2)
C4 H4 0.9900
C4 H4A 0.9900
N2 C14 1.441(2)
C5 C10 1.399(3)
C5 C6 1.404(3)
C6 C7 1.388(3)
C6 C11 1.510(3)
C7 C8 1.386(3)
C7 H7 0.9500
C8 C9 1.383(3)
C8 C12 1.517(3)
C9 C10 1.393(3)
C9 H9 0.9500
C10 C13 1.506(3)
C11 H11 0.9800
C11 H11A 0.9800
C11 H11B 0.9800
C12 H12 0.9800
C12 H12A 0.9800
C12 H12B 0.9800
C13 H13 0.9800
C13 H13A 0.9800
C13 H13B 0.9800
C14 C15 1.390(3)
C14 C19 1.406(3)
C15 C16 1.395(3)
C15 C20 1.505(3)
C16 C17 1.392(3)
C16 H16 0.9500
C17 C18 1.387(3)
C17 C21 1.503(3)
C18 C19 1.385(3)
C18 H18 0.9500
C19 C22 1.503(3)
C20 H20 0.9800
C20 H20A 0.9800
C20 H20B 0.9800
C21 H21 0.9800
C21 H21A 0.9800
C21 H21B 0.9800
C22 H22 0.9800
C22 H22A 0.9800
C22 H22B 0.9800
C23 C28 1.533(3)
C23 C24 1.536(3)
C23 H23 1.0000
C24 C25 1.527(3)
C24 H24 0.9900
C24 H24A 0.9900
C25 C26 1.515(4)
C25 H25 0.9900
C25 H25A 0.9900
C26 C27 1.520(4)
C26 H26 0.9900
C26 H26A 0.9900
C27 C28 1.528(3)
C27 H27 0.9900
C27 H27A 0.9900
C28 H28 0.9900
C28 H28A 0.9900
C29 C30 1.531(2)
C29 C34 1.535(3)
C29 H29 1.0000
C30 C31 1.529(3)
C30 H30 0.9900
C30 H30A 0.9900
C31 C32 1.517(3)
C31 H31 0.9900
C31 H31A 0.9900
C32 C33 1.526(3)
C32 H32 0.9900
C32 H32A 0.9900
C33 C34 1.527(3)
C33 H33 0.9900
C33 H33A 0.9900
C34 H34 0.9900
C34 H34A 0.9900
C35 C40 1.528(3)
C35 C36 1.541(3)
C35 H35 1.0000
C36 C37 1.538(3)
C36 H36 0.9900
C36 H36A 0.9900
C37 C38 1.516(4)
C37 H37 0.9900
C37 H37A 0.9900
C38 C39 1.521(3)
C38 H38 0.9900
C38 H38A 0.9900
C39 C40 1.525(3)
C39 H39 0.9900
C39 H39A 0.9900
C40 H40 0.9900
C40 H40A 0.9900

loop_
_geom_torsion_atom_site_label_1
_geom_torsion_atom_site_label_2
_geom_torsion_atom_site_label_3
_geom_torsion_atom_site_label_4
_geom_torsion
N2 C2 N1 C5 170.69(19)
Ru1 C2 N1 C5 -7.3(3)
N2 C2 N1 C3 6.2(2)
Ru1 C2 N1 C3 -171.78(15)
C2 N1 C3 C4 -14.1(2)
C5 N1 C3 C4 179.94(18)
N1 C3 C4 N2 15.2(2)
N1 C2 N2 C14 176.95(18)
Ru1 C2 N2 C14 -5.3(3)
N1 C2 N2 C4 5.2(2)
Ru1 C2 N2 C4 -177.07(15)
C3 C4 N2 C2 -13.5(2)
C3 C4 N2 C14 173.97(18)
C2 N1 C5 C10 -78.6(3)
C3 N1 C5 C10 85.1(2)
C2 N1 C5 C6 108.8(2)
C3 N1 C5 C6 -87.5(2)
C10 C5 C6 C7 2.0(3)
N1 C5 C6 C7 174.49(17)
C10 C5 C6 C11 -175.99(18)
N1 C5 C6 C11 -3.5(3)
C5 C6 C7 C8 -0.2(3)
C11 C6 C7 C8 177.79(19)
C6 C7 C8 C9 0.0(3)
C6 C7 C8 C12 -177.1(2)
C7 C8 C9 C10 -1.5(3)
C12 C8 C9 C10 175.5(2)
C8 C9 C10 C5 3.2(3)
C8 C9 C10 C13 -173.02(19)
C6 C5 C10 C9 -3.5(3)
N1 C5 C10 C9 -175.83(17)
C6 C5 C10 C13 172.67(18)
N1 C5 C10 C13 0.3(3)
C2 N2 C14 C15 103.5(2)
C4 N2 C14 C15 -85.1(2)
C2 N2 C14 C19 -82.0(3)
C4 N2 C14 C19 89.4(2)
C19 C14 C15 C16 0.8(3)
N2 C14 C15 C16 175.12(16)
C19 C14 C15 C20 -177.49(18)
N2 C14 C15 C20 -3.1(3)
C14 C15 C16 C17 -1.2(3)
C20 C15 C16 C17 177.14(18)
C15 C16 C17 C18 1.2(3)
C15 C16 C17 C21 -176.86(18)
C16 C17 C18 C19 -0.9(3)
C21 C17 C18 C19 177.16(19)
C17 C18 C19 C14 0.5(3)
C17 C18 C19 C22 -179.59(18)
C15 C14 C19 C18 -0.5(3)
N2 C14 C19 C18 -174.77(16)
C15 C14 C19 C22 179.64(18)
N2 C14 C19 C22 5.3(3)
C29 P1 C23 C28 58.58(16)
C35 P1 C23 C28 172.35(15)
Ru1 P1 C23 C28 -64.61(15)
C29 P1 C23 C24 -178.10(15)
C35 P1 C23 C24 -64.33(16)
Ru1 P1 C23 C24 58.71(16)
C28 C23 C24 C25 -57.0(3)
P1 C23 C24 C25 177.35(18)
C23 C24 C25 C26 57.2(3)
C24 C25 C26 C27 -56.1(3)
C25 C26 C27 C28 55.3(3)
C26 C27 C28 C23 -55.7(3)
C24 C23 C28 C27 56.3(2)
P1 C23 C28 C27 179.68(15)
C23 P1 C29 C30 59.57(16)
C35 P1 C29 C30 -49.14(17)
Ru1 P1 C29 C30 179.92(12)
C23 P1 C29 C34 -170.83(13)
C35 P1 C29 C34 80.46(15)
Ru1 P1 C29 C34 -50.48(14)
C34 C29 C30 C31 54.4(2)
P1 C29 C30 C31 -174.77(14)
C29 C30 C31 C32 -56.8(2)
C30 C31 C32 C33 58.3(2)
C31 C32 C33 C34 -58.1(2)
C32 C33 C34 C29 55.6(2)
C30 C29 C34 C33 -53.6(2)
P1 C29 C34 C33 174.67(13)
C23 P1 C35 C40 -168.77(14)
C29 P1 C35 C40 -59.33(16)
Ru1 P1 C35 C40 71.39(15)
C23 P1 C35 C36 -37.82(17)
C29 P1 C35 C36 71.62(17)
Ru1 P1 C35 C36 -157.66(13)
C40 C35 C36 C37 -54.5(2)
P1 C35 C36 C37 173.89(15)
C35 C36 C37 C38 55.3(2)
C36 C37 C38 C39 -56.4(2)
C37 C38 C39 C40 56.6(2)
C38 C39 C40 C35 -57.0(2)
C36 C35 C40 C39 56.2(2)
P1 C35 C40 C39 -168.87(14)
